data_2005108
loop_
_publ_author_name
'Lu, Z.-L.'
'Shan, B.-Z.'
'Duan, C.-Y.'
'Tian, Y.-P.'
'You, X.-Z.'
'Fun, H.-K.'
'Sivakumar, K.'

_publ_section_title
;
 4,5-Diaza-9-fluorenone Isonicotinoylhydrazone Monohydrate
;
_journal_issue 7
_journal_name_full 'Acta Crystallographica Section C'
_journal_page_first 1720
_journal_page_last 1722
_journal_paper_doi 10.1107/S0108270196002144
_journal_volume 52
_journal_year 1996
_chemical_formula_iupac 'C17 H11 N5 O1, H2 O1'
_chemical_formula_moiety 'C17 H11 N5 O1, H2 O1'
_chemical_formula_sum 'C17 H13 N5 O2'
_chemical_formula_weight 319.32
_chemical_name_systematic
;
4,5-Diazafluren-9-one Isonicotinoylhydrozone Monohydrate.
;
_space_group_IT_number 14
_symmetry_cell_setting monoclinic
_symmetry_space_group_name_Hall '-P 2ybc'
_symmetry_space_group_name_H-M 'P 1 21/c 1'
_audit_creation_method SHELXL
_cell_angle_alpha 90
_cell_angle_beta 93.473(7)
_cell_angle_gamma 90
_cell_formula_units_Z 4
_cell_length_a 7.2382(5)
_cell_length_b 15.9407(14)
_cell_length_c 13.1520(11)
_cell_measurement_reflns_used 25
_cell_measurement_temperature 293(2)
_cell_measurement_theta_max 25
_cell_measurement_theta_min 8
_cell_volume 1514.7(2)
_computing_cell_refinement XSCANS
_computing_data_collection 'XSCANS (Siemens, 1994)'
_computing_data_reduction XSCANS
_computing_molecular_graphics SHELXTL/PC
_computing_publication_material 'SHELXL93. Molecular geometry: PARST (Nardelli, 1983)'
_computing_structure_refinement 'SHELXL93 (Sheldrick, 1993)'
_computing_structure_solution 'SHELXTL/PC (Sheldrick, 1990)'
_diffrn_ambient_temperature 293(2)
_diffrn_measurement_device 'Siemens P4'
_diffrn_measurement_method \q/2\q
_diffrn_radiation_monochromator graphite
_diffrn_radiation_source 'fine-focus sealed tube'
_diffrn_radiation_type MoK\a
_diffrn_radiation_wavelength 0.71073
_diffrn_reflns_av_R_equivalents 0.020
_diffrn_reflns_av_sigmaI/netI 0.038
_diffrn_reflns_limit_h_max 9
_diffrn_reflns_limit_h_min -1
_diffrn_reflns_limit_k_max 20
_diffrn_reflns_limit_k_min -1
_diffrn_reflns_limit_l_max 17
_diffrn_reflns_limit_l_min -17
_diffrn_reflns_number 4571
_diffrn_reflns_theta_max 27.50
_diffrn_reflns_theta_min 2.01
_diffrn_standards_decay_% 3
_diffrn_standards_interval_count 97
_diffrn_standards_number 3
_exptl_absorpt_coefficient_mu 0.097
_exptl_absorpt_correction_type none
_exptl_crystal_colour colourless
_exptl_crystal_density_diffrn 1.400
_exptl_crystal_density_method 'not measured'
_exptl_crystal_description 'block cut from long needle'
_exptl_crystal_F_000 664
_exptl_crystal_size_max 0.58
_exptl_crystal_size_mid 0.40
_exptl_crystal_size_min 0.38
_refine_diff_density_max 0.223
_refine_diff_density_min -0.201
_refine_ls_extinction_coef 0.0072(15)
_refine_ls_extinction_method SHELXL93
_refine_ls_goodness_of_fit_all 0.966
_refine_ls_goodness_of_fit_obs 1.088
_refine_ls_hydrogen_treatment refall
_refine_ls_matrix_type full
_refine_ls_number_parameters 270
_refine_ls_number_reflns 3462
_refine_ls_number_restraints 0
_refine_ls_restrained_S_all 0.966
_refine_ls_restrained_S_obs 1.088
_refine_ls_R_factor_all 0.0615
_refine_ls_R_factor_obs 0.0404
_refine_ls_shift/esd_max 0.000
_refine_ls_shift/esd_mean 0.000
_refine_ls_structure_factor_coef Fsqd
_refine_ls_weighting_scheme
;
calc w = 1/[\s^2^(F~o~^2^) + (0.0684P)^2^]
where P = (F~o~^2^ + 2F~c~^2^)/3
;
_refine_ls_wR_factor_all 0.1149
_refine_ls_wR_factor_obs 0.1063
_reflns_number_observed 2416
_reflns_number_total 3462
_reflns_observed_criterion >2sigma(I)
_cod_data_source_file cf1063.cif
_cod_data_source_block lg27
_cod_depositor_comments
;
The following automatic conversions were performed:

'_geom_bond_publ_flag' value 'Yes' changed to 'yes' according to
/home/saulius/struct/CIF-dictionaries/cif_core.dic dictionary named
'cif_core.dic' version 2.4.1 from 2010-06-29 (26 times).

Automatic conversion script
Id: cif_fix_values 1715 2011-07-08 13:25:40Z adriana 
;
_cod_original_cell_volume 1514.7(3)
_cod_original_sg_symbol_H-M 'P 21/c'
_cod_database_code 2005108

loop_
_symmetry_equiv_pos_as_xyz
'x, y, z'
'-x, y+1/2, -z+1/2'
'-x, -y, -z'
'x, -y-1/2, z-1/2'

loop_
_atom_site_aniso_label
_atom_site_aniso_U_11
_atom_site_aniso_U_22
_atom_site_aniso_U_33
_atom_site_aniso_U_12
_atom_site_aniso_U_13
_atom_site_aniso_U_23
O1 0.1061(10) 0.0551(7) 0.0524(7) 0.0325(7) -0.0261(7) -0.0120(6)
N1 0.0516(7) 0.0474(7) 0.0419(7) 0.0039(6) 0.0042(6) 0.0081(5)
N2 0.0551(8) 0.0598(8) 0.0374(6) 0.0049(7) -0.0117(6) -0.0011(6)
N3 0.0492(7) 0.0422(6) 0.0320(6) 0.0031(5) -0.0028(5) 0.0000(5)
N4 0.0538(7) 0.0420(6) 0.0303(6) 0.0063(6) -0.0044(5) -0.0010(5)
N5 0.0680(9) 0.0690(9) 0.0412(7) -0.0014(8) -0.0054(7) -0.0091(6)
C1 0.0613(10) 0.0675(11) 0.0447(9) 0.0037(9) -0.0162(8) -0.0103(8)
C2 0.0541(10) 0.0546(10) 0.0584(10) -0.0010(8) -0.0121(8) -0.0144(8)
C3 0.0482(8) 0.0442(8) 0.0535(9) 0.0005(7) -0.0060(7) -0.0022(7)
C4 0.0374(7) 0.0457(8) 0.0379(7) 0.0025(6) -0.0034(6) -0.0007(6)
C5 0.0380(7) 0.0411(7) 0.0348(7) 0.0016(6) -0.0003(5) 0.0000(6)
C6 0.0358(7) 0.0427(7) 0.0330(6) 0.0025(6) 0.0035(5) 0.0015(6)
C7 0.0465(8) 0.0468(8) 0.0350(7) -0.0016(7) 0.0029(6) -0.0024(6)
C8 0.0523(9) 0.0435(8) 0.0487(8) -0.0045(7) 0.0088(7) -0.0044(7)
C9 0.0557(9) 0.0417(8) 0.0540(9) 0.0012(7) 0.0102(7) 0.0067(7)
C10 0.0346(7) 0.0451(8) 0.0337(7) 0.0026(6) 0.0015(5) 0.0023(6)
C11 0.0363(7) 0.0490(8) 0.0366(7) 0.0037(6) -0.0020(6) 0.0004(6)
C12 0.0550(9) 0.0477(8) 0.0324(7) 0.0095(7) -0.0028(6) -0.0005(6)
C13 0.0447(8) 0.0466(8) 0.0334(7) 0.0088(6) -0.0017(6) -0.0007(6)
C14 0.0567(9) 0.0480(8) 0.0362(7) 0.0054(7) -0.0030(6) 0.0051(6)
C15 0.0676(11) 0.0651(11) 0.0330(7) 0.0068(9) -0.0021(7) 0.0032(7)
C16 0.0674(12) 0.0653(11) 0.0505(9) -0.0129(10) 0.0011(8) -0.0022(8)
C17 0.0651(10) 0.0600(10) 0.0349(8) -0.0056(8) 0.0030(7) 0.0011(7)
O1W 0.0671(8) 0.0591(7) 0.0413(6) 0.0166(6) -0.0073(6) -0.0077(5)

loop_
_atom_site_label
_atom_site_occupancy
_atom_site_fract_x
_atom_site_fract_y
_atom_site_fract_z
_atom_site_U_iso_or_equiv
_atom_site_thermal_displace_type
_atom_site_calc_flag
_atom_site_type_symbol
O1 1 .4651(2) .76507(8) .24277(9) .0724(4) Uani d O
N1 1 .8133(2) .44434(8) .60807(9) .0469(3) Uani d N
N2 1 .9388(2) .60471(9) .71471(9) .0514(3) Uani d N
N3 1 .6907(2) .68362(7) .38467(8) .0414(3) Uani d N
N4 1 .6148(2) .64590(8) .29730(9) .0423(3) Uani d N
N5 1 .2850(2) .55473(10) -.02903(10) .0597(4) Uani d N
C1 1 .9871(3) .68282(12) .74358(13) .0586(4) Uani d C
C2 1 .9685(2) .75255(12) .68236(13) .0563(4) Uani d C
C3 1 .8916(2) .74507(10) .58358(13) .0490(4) Uani d C
C4 1 .8374(2) .66536(9) .55213(10) .0405(3) Uani d C
C5 1 .7517(2) .63290(9) .45500(10) .0380(3) Uani d C
C6 1 .7396(2) .54027(8) .46728(10) .0371(3) Uani d C
C7 1 .6735(2) .47501(9) .40621(11) .0427(3) Uani d C
C8 1 .6806(2) .39461(10) .44689(12) .0479(4) Uani d C
C9 1 .7501(2) .38254(10) .54598(13) .0502(4) Uani d C
C10 1 .8065(2) .52065(9) .56733(10) .0379(3) Uani d C
C11 1 .8658(2) .59865(9) .61950(11) .0408(3) Uani d C
C12 1 .5078(2) .69247(10) .23023(10) .0453(4) Uani d C
C13 1 .4353(2) .64268(9) .13904(10) .0417(3) Uani d C
C14 1 .4526(2) .67247(10) .04091(11) .0472(4) Uani d C
C15 1 .3781(3) .62613(12) -.03966(12) .0554(4) Uani d C
C16 1 .2673(3) .52744(12) .06608(14) .0612(5) Uani d C
C17 1 .3421(3) .56832(11) .15097(12) .0534(4) Uani d C
O1W 1 1.1556(2) .46051(8) .80295(10) .0562(3) Uani d O
H4N 1 .672(3) .6018(11) .2702(14) .060(5) Uiso d H
H1 1 1.043(3) .6875(12) .8112(15) .067(5) Uiso d H
H2 1 1.008(3) .8070(12) .7059(14) .065(5) Uiso d H
H3 1 .877(2) .7912(11) .5399(14) .056(5) Uiso d H
H7 1 .625(2) .4843(11) .3351(15) .057(5) Uiso d H
H8 1 .640(3) .3479(11) .4067(13) .057(5) Uiso d H
H9 1 .758(2) .3243(10) .5752(12) .048(4) Uiso d H
H14 1 .519(2) .7248(10) .0293(13) .051(4) Uiso d H
H15 1 .395(3) .6454(12) -0.1101(15) .069(5) Uiso d H
H16 1 .199(3) .4744(12) .0736(15) .068(6) Uiso d H
H17 1 .322(3) .5465(11) .2155(15) .065(5) Uiso d H
H1W 1 1.077(4) .4889(16) .774(2) .097(9) Uiso d H
H2W 1 1.194(3) .4899(14) .857(2) .083(7) Uiso d H

loop_
_atom_type_symbol
_atom_type_description
_atom_type_scat_dispersion_real
_atom_type_scat_dispersion_imag
_atom_type_scat_source
C C 0.0033 0.0016 'International Tables Vol C Tables 4.2.6.8 and 6.1.1.4'
H H 0.0000 0.0000 'International Tables Vol C Tables 4.2.6.8 and 6.1.1.4'
N N 0.0061 0.0033 'International Tables Vol C Tables 4.2.6.8 and 6.1.1.4'
O O 0.0106 0.0060 'International Tables Vol C Tables 4.2.6.8 and 6.1.1.4'

loop_
_geom_angle_atom_site_label_1
_geom_angle_atom_site_label_2
_geom_angle_atom_site_label_3
_geom_angle
C10 N1 C9 115.06(13)
C11 N2 C1 114.50(14)
C5 N3 N4 115.26(12)
C12 N4 N3 119.00(12)
C15 N5 C16 116.94(14)
N2 C1 C2 124.75(15)
C1 C2 C3 119.9(2)
C4 C3 C2 116.7(2)
C3 C4 C11 118.86(13)
C3 C4 C5 132.44(14)
C11 C4 C5 108.69(12)
N3 C5 C4 120.59(13)
N3 C5 C6 132.97(13)
C4 C5 C6 106.11(11)
C7 C6 C10 117.58(13)
C7 C6 C5 134.76(13)
C10 C6 C5 107.59(12)
C6 C7 C8 117.86(14)
C9 C8 C7 119.66(15)
N1 C9 C8 124.26(14)
N1 C10 C6 125.56(13)
N1 C10 C11 125.66(12)
C6 C10 C11 108.78(12)
N2 C11 C4 125.28(14)
N2 C11 C10 125.95(13)
C4 C11 C10 108.75(12)
O1 C12 N4 125.00(14)
O1 C12 C13 122.14(13)
N4 C12 C13 112.75(13)
C17 C13 C14 118.22(14)
C17 C13 C12 120.82(13)
C14 C13 C12 120.88(14)
C15 C14 C13 118.6(2)
N5 C15 C14 123.68(15)
N5 C16 C17 123.3(2)
C16 C17 C13 119.1(2)

loop_
_geom_bond_atom_site_label_1
_geom_bond_atom_site_label_2
_geom_bond_distance
_geom_bond_publ_flag
O1 C12 1.212(2) yes
N1 C10 1.329(2) yes
N1 C9 1.342(2) yes
N2 C11 1.333(2) yes
N2 C1 1.342(2) yes
N3 C5 1.286(2) yes
N3 N4 1.381(2) yes
N4 C12 1.359(2) yes
N5 C15 1.334(2) yes
N5 C16 1.338(2) yes
C1 C2 1.374(3) yes
C2 C3 1.387(2) yes
C3 C4 1.386(2) yes
C4 C11 1.391(2) yes
C4 C5 1.479(2) yes
C5 C6 1.489(2) yes
C6 C7 1.382(2) yes
C6 C10 1.409(2) yes
C7 C8 1.389(2) yes
C8 C9 1.382(2) yes
C10 C11 1.471(2) yes
C12 C13 1.506(2) yes
C13 C17 1.377(2) yes
C13 C14 1.388(2) yes
C14 C15 1.375(2) yes
C16 C17 1.375(2) yes

loop_
_cod_related_entry_id
_cod_related_entry_database
_cod_related_entry_code
1 ChemSpider 21138273
